data_7028118
loop_
_publ_author_name
'L. Davies, David'
'Fawcett, John'
'Krafczyk, Roland'
'R. Russell, David'
'Singh, Kuldip'

_publ_section_title
;
 Use of silver oxide in the synthesis of areneruthenium metallacyclic
 complexes
;
_journal_issue 14
_journal_name_full 'Journal of the Chemical Society, Dalton Transactions'
_journal_page_first 2349
_journal_paper_doi 10.1039/a802646g
_journal_year 1998
_chemical_formula_sum 'C42 H41 Cl9 N O3 P Ru'
_chemical_formula_weight 1058.85
_chemical_name_systematic
; 
 ? 
;
_space_group_IT_number 14
_symmetry_cell_setting monoclinic
_symmetry_space_group_name_Hall '-P 2ybc'
_symmetry_space_group_name_H-M 'P 1 21/c 1'
_atom_sites_solution_hydrogens geom
_atom_sites_solution_primary direct
_atom_sites_solution_secondary difmap
_audit_creation_method SHELXL
_cell_angle_alpha 90.00
_cell_angle_beta 106.11(1)
_cell_angle_gamma 90.00
_cell_formula_units_Z 4
_cell_length_a 22.593(4)
_cell_length_b 11.252(2)
_cell_length_c 18.784(4)
_cell_measurement_reflns_used 39
_cell_measurement_temperature 190(2)
_cell_measurement_theta_max 12.4
_cell_measurement_theta_min 5.2
_cell_volume 4587.7(15)
_computing_cell_refinement 'XSCANS (Fait, 1991)'
_computing_data_collection 'XSCANS (Fait, 1991)'
_computing_data_reduction 'XSCANS (Fait, 1991)'
_computing_molecular_graphics 'SHELXTL/PC ver5.0(Sheldrick, 1996)'
_computing_publication_material 'SHELXTL/PC ver5.0(Sheldrick, 1996)'
_computing_structure_refinement 'SHELXTL/PC ver5.0(Sheldrick, 1996)'
_computing_structure_solution 'SHELXS-86 (Sheldrick, 1990)'
_diffrn_ambient_temperature 190(2)
_diffrn_measurement_device 'Siemens P4 diffractometer'
_diffrn_measurement_method 'omega scans'
_diffrn_radiation_monochromator graphite
_diffrn_radiation_source 'fine-focus sealed tube'
_diffrn_radiation_type MoK\a
_diffrn_radiation_wavelength 0.71073
_diffrn_reflns_av_R_equivalents 0.0401
_diffrn_reflns_av_sigmaI/netI 0.0961
_diffrn_reflns_limit_h_max 26
_diffrn_reflns_limit_h_min -26
_diffrn_reflns_limit_k_max 1
_diffrn_reflns_limit_k_min -13
_diffrn_reflns_limit_l_max 22
_diffrn_reflns_limit_l_min -1
_diffrn_reflns_number 8326
_diffrn_reflns_theta_max 25.01
_diffrn_reflns_theta_min 2.50
_diffrn_standards_decay_% <2
_diffrn_standards_interval_count 100
_diffrn_standards_number 3
_exptl_absorpt_coefficient_mu 0.940
_exptl_absorpt_correction_T_max 0.97
_exptl_absorpt_correction_T_min 0.74
_exptl_absorpt_correction_type 'semi-empirical based on psi scans data'
_exptl_crystal_colour orange
_exptl_crystal_density_diffrn 1.533
_exptl_crystal_density_meas ?
_exptl_crystal_description plate
_exptl_crystal_F_000 2144
_exptl_crystal_size_max 0.48
_exptl_crystal_size_mid 0.44
_exptl_crystal_size_min 0.11
_refine_diff_density_max 0.571
_refine_diff_density_min -0.573
_refine_diff_density_rms 0.091
_refine_ls_extinction_method none
_refine_ls_goodness_of_fit_all 1.022
_refine_ls_goodness_of_fit_obs 1.086
_refine_ls_hydrogen_treatment constr
_refine_ls_matrix_type full
_refine_ls_number_parameters 568
_refine_ls_number_reflns 7022
_refine_ls_number_restraints 15
_refine_ls_restrained_S_all 1.030
_refine_ls_restrained_S_obs 1.099
_refine_ls_R_factor_all 0.1145
_refine_ls_R_factor_obs 0.0609
_refine_ls_shift/esd_max -0.113
_refine_ls_shift/esd_mean 0.003
_refine_ls_structure_factor_coef Fsqd
_refine_ls_weighting_details 'w=1/[\s^2^(Fo^2^)+(0.0405P)^2^+12.1823P] where P=(Fo^2^+2Fc^2^)/3'
_refine_ls_weighting_scheme calc
_refine_ls_wR_factor_all 0.1381
_refine_ls_wR_factor_obs 0.1142
_reflns_number_observed 4447
_reflns_number_total 7022
_reflns_observed_criterion >2sigma(I)
_cod_data_source_file g802646sup1.cif
_cod_data_source_block ks9653_(2b)
_cod_depositor_comments
;
The following automatic conversions were performed:

'_symmetry_cell_setting' value 'Monoclinic' changed to 'monoclinic'
according to /home/saulius/struct/CIF-dictionaries/cif_core.dic
dictionary named 'cif_core.dic' version 2.4.2 from 2011-04-26.

Automatic conversion script
Id: cif_fix_values 1891 2012-01-12 08:04:46Z andrius 

The following automatic conversions were performed:

'_exptl_crystal_density_meas' value 'not measured' was changed to '?'
- the value is perceived as not measured.

Automatic conversion script
Id: cif_fix_values 3008 2015-01-20 13:52:24Z robertas 

The following automatic conversions were performed:

'_refine_ls_weighting_scheme' value 'calc
w=1/[\s^2^(Fo^2^)+(0.0405P)^2^+12.1823P] where P=(Fo^2^+2Fc^2^)/3'
was changed to 'calc'. New tag '_refine_ls_weighting_details' was
created. The value of the new tag was set to
'w=1/[\s^2^(Fo^2^)+(0.0405P)^2^+12.1823P] where P=(Fo^2^+2Fc^2^)/3'.

Automatic conversion script
Id: cif_fix_values 3143 2015-03-26 13:38:13Z robertas 
;
_cod_original_sg_symbol_H-M P2(1)/c
_cod_database_code 7028118

loop_
_symmetry_equiv_pos_as_xyz
'x, y, z'
'-x, y+1/2, -z+1/2'
'-x, -y, -z'
'x, -y-1/2, z-1/2'

loop_
_atom_site_aniso_label
_atom_site_aniso_U_11
_atom_site_aniso_U_22
_atom_site_aniso_U_33
_atom_site_aniso_U_23
_atom_site_aniso_U_13
_atom_site_aniso_U_12
Ru1 0.0205(3) 0.0229(2) 0.0254(3) 0.0016(3) 0.0071(2) 0.0006(3)
P1 0.0214(9) 0.0261(8) 0.0264(9) 0.0005(8) 0.0079(7) 0.0027(7)
N1 0.026(3) 0.026(3) 0.028(3) 0.001(2) 0.011(3) -0.002(2)
O2 0.078(5) 0.027(3) 0.094(5) -0.020(3) 0.061(4) -0.011(3)
O1 0.034(3) 0.020(2) 0.042(3) 0.003(2) 0.020(2) 0.002(2)
O3 0.036(3) 0.032(3) 0.043(3) 0.011(2) 0.016(3) 0.007(2)
C1 0.026(4) 0.031(4) 0.061(6) -0.001(4) 0.019(4) -0.005(3)
C2 0.032(4) 0.029(3) 0.037(4) -0.006(3) 0.015(4) -0.001(3)
C3 0.037(4) 0.035(4) 0.042(5) -0.008(3) 0.020(4) 0.003(3)
C5 0.042(5) 0.067(5) 0.032(5) 0.012(4) 0.020(4) 0.010(4)
C4 0.024(4) 0.037(4) 0.036(4) 0.004(3) 0.015(3) -0.004(3)
C6 0.020(4) 0.043(4) 0.034(4) -0.003(3) 0.009(3) 0.001(3)
C7 0.033(5) 0.050(5) 0.050(5) -0.002(4) 0.013(4) -0.003(4)
C8 0.045(5) 0.053(5) 0.073(7) 0.018(5) 0.024(5) 0.007(4)
C9 0.043(6) 0.072(6) 0.065(6) 0.013(5) 0.028(5) -0.007(4)
C10 0.036(5) 0.089(7) 0.045(5) 0.008(5) 0.023(4) 0.008(5)
C11 0.040(5) 0.059(5) 0.038(5) -0.008(4) 0.021(4) -0.001(4)
C12 0.038(5) 0.062(5) 0.035(5) -0.009(4) 0.015(4) 0.000(4)
C13 0.026(4) 0.045(4) 0.021(4) -0.007(3) 0.003(3) -0.002(3)
C14 0.038(4) 0.030(4) 0.034(4) -0.002(3) 0.006(4) 0.001(3)
C15 0.039(5) 0.034(4) 0.032(4) -0.006(3) 0.006(4) -0.017(3)
C16 0.026(4) 0.045(4) 0.029(4) -0.009(3) 0.006(3) -0.005(3)
C17 0.023(4) 0.044(4) 0.033(4) 0.003(3) 0.004(3) 0.001(3)
C18 0.033(4) 0.044(4) 0.026(4) 0.006(3) 0.003(3) -0.001(3)
C19 0.032(5) 0.072(6) 0.048(5) -0.017(4) 0.020(4) -0.018(4)
C20 0.043(6) 0.111(8) 0.077(8) -0.009(6) 0.030(6) 0.020(5)
C21 0.056(7) 0.140(10) 0.131(11) -0.063(9) 0.053(8) -0.054(7)
C22 0.016(3) 0.042(4) 0.032(4) -0.002(3) 0.009(3) -0.004(3)
C23 0.018(4) 0.051(4) 0.033(4) 0.005(4) 0.011(3) 0.010(3)
C24 0.028(4) 0.084(6) 0.039(5) 0.004(4) 0.011(4) 0.009(4)
C25 0.038(5) 0.095(7) 0.035(5) -0.015(5) 0.014(4) -0.008(5)
C26 0.024(4) 0.066(6) 0.048(5) -0.017(4) 0.014(4) -0.012(4)
C27 0.035(4) 0.039(4) 0.043(5) -0.009(4) 0.016(4) -0.011(4)
C28 0.021(4) 0.034(4) 0.026(4) 0.001(3) 0.004(3) 0.005(3)
C29 0.033(4) 0.035(4) 0.035(4) -0.004(3) 0.014(4) 0.000(3)
C30 0.033(4) 0.037(4) 0.040(5) -0.008(3) 0.003(4) 0.004(3)
C31 0.037(5) 0.050(5) 0.042(5) -0.011(4) 0.009(4) 0.015(4)
C32 0.037(5) 0.053(5) 0.041(5) 0.001(4) 0.018(4) 0.009(4)
C33 0.029(4) 0.041(4) 0.033(4) 0.002(3) 0.012(3) 0.007(3)
C34 0.026(4) 0.030(3) 0.030(4) -0.001(3) 0.014(3) 0.000(3)
C35 0.027(4) 0.049(4) 0.046(5) 0.001(4) 0.009(4) -0.007(3)
C36 0.039(5) 0.056(5) 0.064(6) -0.011(5) 0.016(5) -0.022(4)
C37 0.046(5) 0.042(4) 0.049(5) -0.006(4) 0.021(4) -0.015(4)
C38 0.041(5) 0.039(4) 0.040(5) 0.004(4) 0.014(4) -0.004(4)
C39 0.029(4) 0.034(4) 0.038(5) 0.002(3) 0.012(4) -0.006(3)
C1S 0.045(5) 0.053(5) 0.067(6) -0.018(4) 0.018(5) 0.006(4)
Cl1 0.093(2) 0.125(2) 0.057(2) 0.003(2) 0.017(2) 0.008(2)
Cl2 0.098(2) 0.0504(15) 0.111(2) -0.0034(14) 0.016(2) 0.0046(13)
Cl3 0.0513(15) 0.222(4) 0.058(2) -0.013(2) 0.0145(14) -0.015(2)
C2S 0.068(7) 0.058(5) 0.056(6) 0.008(5) -0.001(5) 0.001(5)
Cl4 0.046(3) 0.117(7) 0.165(8) 0.075(6) 0.014(4) 0.023(3)
Cl5 0.171(7) 0.071(5) 0.049(3) 0.012(3) 0.023(4) -0.003(4)
Cl6 0.114(5) 0.063(3) 0.098(4) -0.041(3) -0.021(4) 0.006(3)
Cl4' 0.129(14) 0.085(10) 0.226(26) -0.016(12) -0.069(13) -0.045(9)
Cl5' 0.209(21) 0.125(18) 0.178(19) 0.092(14) 0.128(18) 0.043(15)
Cl6' 0.348(33) 0.106(11) 0.113(12) 0.026(8) -0.050(18) -0.010(16)
C3S 0.063(6) 0.045(5) 0.057(6) -0.005(4) 0.018(5) -0.006(4)
Cl7 0.059(2) 0.053(2) 0.156(5) 0.015(2) 0.034(3) 0.000(2)
Cl8 0.175(5) 0.048(2) 0.043(2) -0.009(2) 0.009(3) 0.000(2)
Cl9 0.073(3) 0.130(4) 0.129(4) -0.025(3) 0.063(3) 0.003(3)
Cl7' 0.327(34) 0.364(33) 0.176(20) 0.186(23) 0.211(24) 0.308(30)
Cl8' 0.048(7) 0.158(14) 0.197(18) 0.069(13) 0.034(9) -0.007(8)
Cl9' 0.183(20) 0.058(8) 0.229(24) 0.064(11) -0.064(16) -0.047(10)

loop_
_atom_site_label
_atom_site_type_symbol
_atom_site_fract_x
_atom_site_fract_y
_atom_site_fract_z
_atom_site_U_iso_or_equiv
_atom_site_thermal_displace_type
_atom_site_occupancy
_atom_site_calc_flag
_atom_site_refinement_flags
Ru1 Ru 0.23337(2) 0.17957(4) 0.15232(3) 0.02278(15) Uani 1 d .
P1 P 0.34147(7) 0.19065(15) 0.19784(9) 0.0244(4) Uani 1 d .
N1 N 0.2274(2) 0.1642(4) 0.2607(3) 0.0260(13) Uani 1 d .
O2 O 0.2176(3) 0.4781(4) 0.2679(3) 0.059(2) Uani 1 d .
O1 O 0.2401(2) 0.3547(3) 0.1880(3) 0.0302(11) Uani 1 d .
O3 O 0.2724(2) -0.0161(4) 0.2846(3) 0.0358(12) Uani 1 d .
C1 C 0.2209(3) 0.3767(6) 0.2454(5) 0.038(2) Uani 1 d .
C2 C 0.2022(3) 0.2683(6) 0.2816(4) 0.032(2) Uani 1 d .
C3 C 0.1587(3) 0.2847(6) 0.3172(4) 0.036(2) Uani 1 d .
H3 H 0.1525(3) 0.3672(6) 0.3261(4) 0.043 Uiso 1 d R
C5 C 0.2635(4) 0.0900(7) 0.3901(4) 0.045(2) Uani 1 d .
H5A H 0.2820(4) 0.0189(7) 0.4147(4) 0.080 Uiso 1 d R
H5B H 0.2906(4) 0.1562(7) 0.4073(4) 0.080 Uiso 1 d R
H5C H 0.2249(4) 0.1039(7) 0.4007(4) 0.080 Uiso 1 d R
C4 C 0.2529(3) 0.0760(6) 0.3075(4) 0.031(2) Uani 1 d .
C6 C 0.1179(3) 0.2084(6) 0.3449(4) 0.032(2) Uani 1 d .
C7 C 0.1138(4) 0.0845(7) 0.3359(4) 0.044(2) Uani 1 d .
H7 H 0.1414(4) 0.0435(7) 0.3137(4) 0.053 Uiso 1 d R
C8 C 0.0707(4) 0.0199(7) 0.3588(5) 0.055(2) Uani 1 d .
H8 H 0.0685(4) -0.0649(7) 0.3528(5) 0.066 Uiso 1 d R
C9 C 0.0301(4) 0.0756(8) 0.3918(5) 0.058(2) Uani 1 d .
H9 H 0.0001(4) 0.0307(8) 0.4080(5) 0.069 Uiso 1 d R
C10 C 0.0333(4) 0.1980(8) 0.4008(4) 0.054(2) Uani 1 d .
H10 H 0.0055(4) 0.2380(8) 0.4233(4) 0.065 Uiso 1 d R
C11 C 0.0762(4) 0.2620(7) 0.3770(4) 0.044(2) Uani 1 d .
H11 H 0.0784(4) 0.3466(7) 0.3836(4) 0.052 Uiso 1 d R
C12 C 0.2831(3) 0.0882(7) 0.0016(4) 0.044(2) Uani 1 d .
H12A H 0.2663(3) 0.0505(7) -0.0456(4) 0.053 Uiso 1 d R
H12B H 0.2990(3) 0.1650(7) -0.0058(4) 0.053 Uiso 1 d R
H12C H 0.3157(3) 0.0402(7) 0.0314(4) 0.053 Uiso 1 d R
C13 C 0.2348(3) 0.1036(6) 0.0406(4) 0.031(2) Uani 1 d .
C14 C 0.2226(3) 0.0131(6) 0.0879(4) 0.035(2) Uani 1 d .
H14 H 0.2520(3) -0.0496(6) 0.1043(4) 0.042 Uiso 1 d R
C15 C 0.1734(3) 0.0272(6) 0.1201(4) 0.035(2) Uani 1 d .
H15 H 0.1700(3) -0.0281(6) 0.1577(4) 0.043 Uiso 1 d R
C16 C 0.1342(3) 0.1288(6) 0.1061(4) 0.034(2) Uani 1 d .
C17 C 0.1484(3) 0.2171(6) 0.0616(4) 0.034(2) Uani 1 d .
H17 H 0.1291(3) 0.2934(6) 0.0606(4) 0.041 Uiso 1 d R
C18 C 0.1986(3) 0.2066(6) 0.0301(4) 0.036(2) Uani 1 d .
H18 H 0.2122(3) 0.2746(6) 0.0080(4) 0.043 Uiso 1 d R
C19 C 0.0804(4) 0.1376(7) 0.1390(5) 0.049(2) Uani 1 d .
H19 H 0.0959(4) 0.1191(7) 0.1907(5) 0.058 Uiso 1 d R
C20 C 0.0513(4) 0.2591(9) 0.1336(6) 0.075(3) Uani 1 d .
H20A H 0.0820(4) 0.3157(9) 0.1579(6) 0.089 Uiso 1 d R
H20B H 0.0362(4) 0.2790(9) 0.0820(6) 0.089 Uiso 1 d R
H20C H 0.0179(4) 0.2605(9) 0.1559(6) 0.089 Uiso 1 d R
C21 C 0.0335(5) 0.0420(10) 0.1063(7) 0.103(4) Uani 1 d .
H21A H -0.0012(5) 0.0433(10) 0.1265(7) 0.124 Uiso 1 d R
H21B H 0.0197(5) 0.0569(10) 0.0539(7) 0.124 Uiso 1 d R
H21C H 0.0531(5) -0.0344(10) 0.1150(7) 0.124 Uiso 1 d R
C22 C 0.3734(3) 0.2094(6) 0.2984(4) 0.030(2) Uani 1 d .
C23 C 0.4042(3) 0.1189(6) 0.3441(4) 0.034(2) Uani 1 d .
H23A H 0.4087(3) 0.0421(6) 0.3240(4) 0.080 Uiso 1 d R
C24 C 0.4286(4) 0.1405(8) 0.4193(5) 0.050(2) Uani 1 d .
H24A H 0.4499(4) 0.0783(8) 0.4513(5) 0.080 Uiso 1 d R
C25 C 0.4230(4) 0.2493(9) 0.4495(5) 0.055(2) Uani 1 d .
H25A H 0.4402(4) 0.2636(9) 0.5016(5) 0.080 Uiso 1 d R
C26 C 0.3926(3) 0.3393(7) 0.4044(5) 0.045(2) Uani 1 d .
H26A H 0.3882(3) 0.4156(7) 0.4251(5) 0.080 Uiso 1 d R
C27 C 0.3677(3) 0.3209(6) 0.3302(4) 0.038(2) Uani 1 d .
H27A H 0.3464(3) 0.3841(6) 0.2991(4) 0.080 Uiso 1 d R
C28 C 0.3849(3) 0.0670(6) 0.1738(4) 0.028(2) Uani 1 d .
C29 C 0.3694(3) -0.0484(6) 0.1872(4) 0.033(2) Uani 1 d .
H29A H 0.3374(3) -0.0627(6) 0.2108(4) 0.080 Uiso 1 d R
C30 C 0.4000(3) -0.1443(6) 0.1658(4) 0.038(2) Uani 1 d .
H30A H 0.3897(3) -0.2244(6) 0.1754(4) 0.080 Uiso 1 d R
C31 C 0.4460(4) -0.1236(7) 0.1311(4) 0.043(2) Uani 1 d .
H31A H 0.4668(4) -0.1894(7) 0.1162(4) 0.080 Uiso 1 d R
C32 C 0.4617(3) -0.0093(7) 0.1180(4) 0.042(2) Uani 1 d .
H32A H 0.4934(3) 0.0041(7) 0.0938(4) 0.080 Uiso 1 d R
C33 C 0.4316(3) 0.0861(6) 0.1400(4) 0.033(2) Uani 1 d .
H33A H 0.4432(3) 0.1655(6) 0.1310(4) 0.080 Uiso 1 d R
C34 C 0.3737(3) 0.3223(6) 0.1643(4) 0.0274(14) Uani 1 d .
C35 C 0.4327(3) 0.3610(6) 0.2010(4) 0.041(2) Uani 1 d .
H35A H 0.4564(3) 0.3190(6) 0.2440(4) 0.080 Uiso 1 d R
C36 C 0.4571(4) 0.4598(7) 0.1759(5) 0.053(2) Uani 1 d .
H36A H 0.4977(4) 0.4866(7) 0.2019(5) 0.080 Uiso 1 d R
C37 C 0.4236(4) 0.5195(7) 0.1136(5) 0.044(2) Uani 1 d .
H37A H 0.4411(4) 0.5871(7) 0.0957(5) 0.080 Uiso 1 d R
C38 C 0.3655(4) 0.4818(6) 0.0774(4) 0.039(2) Uani 1 d .
H38A H 0.3420(4) 0.5240(6) 0.0344(4) 0.080 Uiso 1 d R
C39 C 0.3398(3) 0.3844(6) 0.1025(4) 0.033(2) Uani 1 d .
H39A H 0.2990(3) 0.3585(6) 0.0768(4) 0.080 Uiso 1 d R
C1S C 0.1503(2) 0.6588(5) 0.3312(3) 0.054(2) Uani 1 d D
H1A H 0.1732(2) 0.5943(5) 0.3183(3) 0.080 Uiso 1 d R
Cl1 Cl 0.14853(15) 0.6374(3) 0.4231(2) 0.0924(9) Uani 1 d D
Cl2 Cl 0.18321(14) 0.7964(2) 0.3199(2) 0.0888(9) Uani 1 d D
Cl3 Cl 0.07542(12) 0.6467(4) 0.2724(2) 0.1106(12) Uani 1 d D
C2S C 0.3527(2) 0.7729(5) 0.3717(3) 0.064(3) Uani 1 d D
H2A H 0.3268(2) 0.8394(5) 0.3515(3) 0.080 Uiso 1 d R
Cl4 Cl 0.4312(2) 0.8003(9) 0.3819(7) 0.112(3) Uani 0.66 d PD
Cl5 Cl 0.3411(7) 0.7433(8) 0.4586(3) 0.099(3) Uani 0.66 d PD
Cl6 Cl 0.3290(3) 0.6506(6) 0.3139(5) 0.102(2) Uani 0.66 d PD
Cl4' Cl 0.4313(4) 0.8094(19) 0.4086(16) 0.170(13) Uani 0.34 d PD
Cl5' Cl 0.3374(16) 0.7035(20) 0.4488(11) 0.156(11) Uani 0.34 d PD
Cl6' Cl 0.3688(10) 0.6557(13) 0.3171(9) 0.212(12) Uani 0.34 d PD
C3S C 0.1973(2) 0.6061(5) 0.1096(3) 0.055(2) Uani 1 d D
H3A H 0.2082(2) 0.5495(5) 0.1494(3) 0.080 Uiso 1 d R
Cl7 Cl 0.2601(2) 0.6962(3) 0.1081(3) 0.0886(14) Uani 0.75 d PD
Cl8 Cl 0.1730(3) 0.5333(3) 0.0230(2) 0.093(2) Uani 0.75 d PD
Cl9 Cl 0.1362(2) 0.7021(4) 0.1138(3) 0.1037(15) Uani 0.75 d PD
Cl7' Cl 0.2053(12) 0.5903(24) 0.0199(6) 0.261(20) Uani 0.25 d PD
Cl8' Cl 0.1214(4) 0.5978(15) 0.1153(10) 0.134(6) Uani 0.25 d PD
Cl9' Cl 0.2339(10) 0.7265(9) 0.1649(9) 0.181(10) Uani 0.25 d PD

loop_
_atom_type_symbol
_atom_type_description
_atom_type_scat_dispersion_real
_atom_type_scat_dispersion_imag
_atom_type_scat_source
C C 0.0033 0.0016 'International Tables Vol C Tables 4.2.6.8 and 6.1.1.4'
H H 0.0000 0.0000 'International Tables Vol C Tables 4.2.6.8 and 6.1.1.4'
N N 0.0061 0.0033 'International Tables Vol C Tables 4.2.6.8 and 6.1.1.4'
O O 0.0106 0.0060 'International Tables Vol C Tables 4.2.6.8 and 6.1.1.4'
P P 0.1023 0.0942 'International Tables Vol C Tables 4.2.6.8 and 6.1.1.4'
Cl Cl 0.1484 0.1585 'International Tables Vol C Tables 4.2.6.8 and 6.1.1.4'
Ru Ru -1.2594 0.8363 'International Tables Vol C Tables 4.2.6.8 and 6.1.1.4'

loop_
_geom_angle_atom_site_label_1
_geom_angle_atom_site_label_2
_geom_angle_atom_site_label_3
_geom_angle
O1 Ru1 N1 77.4(2)
O1 Ru1 C15 145.8(2)
N1 Ru1 C15 90.2(2)
O1 Ru1 C14 166.2(2)
N1 Ru1 C14 116.0(2)
C15 Ru1 C14 37.7(2)
O1 Ru1 C17 92.1(2)
N1 Ru1 C17 119.2(2)
C15 Ru1 C17 66.2(3)
C14 Ru1 C17 78.5(3)
O1 Ru1 C18 100.2(2)
N1 Ru1 C18 156.4(2)
C15 Ru1 C18 78.8(3)
C14 Ru1 C18 66.3(3)
C17 Ru1 C18 37.2(2)
O1 Ru1 C16 110.1(2)
N1 Ru1 C16 91.7(2)
C15 Ru1 C16 37.7(3)
C14 Ru1 C16 67.9(3)
C17 Ru1 C16 36.3(2)
C18 Ru1 C16 66.9(3)
O1 Ru1 C13 129.6(2)
N1 Ru1 C13 153.0(2)
C15 Ru1 C13 67.2(3)
C14 Ru1 C13 37.1(2)
C17 Ru1 C13 66.1(3)
C18 Ru1 C13 36.2(2)
C16 Ru1 C13 79.4(2)
O1 Ru1 P1 81.78(13)
N1 Ru1 P1 89.5(2)
C15 Ru1 P1 130.4(2)
C14 Ru1 P1 100.9(2)
C17 Ru1 P1 148.7(2)
C18 Ru1 P1 113.5(2)
C16 Ru1 P1 168.1(2)
C13 Ru1 P1 94.3(2)
C28 P1 C34 103.8(3)
C28 P1 C22 104.8(3)
C34 P1 C22 100.4(3)
C28 P1 Ru1 116.3(2)
C34 P1 Ru1 112.8(2)
C22 P1 Ru1 116.8(2)
C4 N1 C2 124.4(6)
C4 N1 Ru1 124.7(4)
C2 N1 Ru1 110.2(4)
C1 O1 Ru1 116.1(4)
O2 C1 O1 122.1(6)
O2 C1 C2 123.0(7)
O1 C1 C2 114.9(6)
C3 C2 N1 131.5(6)
C3 C2 C1 116.5(6)
N1 C2 C1 111.1(6)
C2 C3 C6 135.9(6)
O3 C4 N1 121.0(7)
O3 C4 C5 118.0(7)
N1 C4 C5 120.8(6)
C11 C6 C7 117.0(7)
C11 C6 C3 118.1(6)
C7 C6 C3 124.7(6)
C8 C7 C6 121.0(7)
C7 C8 C9 120.8(8)
C10 C9 C8 119.0(8)
C11 C10 C9 119.7(7)
C10 C11 C6 122.5(7)
C18 C13 C14 118.1(6)
C18 C13 C12 120.5(6)
C14 C13 C12 121.4(6)
C18 C13 Ru1 70.2(4)
C14 C13 Ru1 68.9(4)
C12 C13 Ru1 134.5(5)
C15 C14 C13 119.8(6)
C15 C14 Ru1 69.5(4)
C13 C14 Ru1 74.0(4)
C14 C15 C16 122.3(6)
C14 C15 Ru1 72.8(4)
C16 C15 Ru1 74.1(4)
C17 C16 C15 116.6(6)
C17 C16 C19 123.0(7)
C15 C16 C19 120.4(7)
C17 C16 Ru1 71.2(4)
C15 C16 Ru1 68.2(4)
C19 C16 Ru1 130.9(5)
C16 C17 C18 122.3(6)
C16 C17 Ru1 72.5(4)
C18 C17 Ru1 71.6(4)
C13 C18 C17 120.8(6)
C13 C18 Ru1 73.6(4)
C17 C18 Ru1 71.2(4)
C20 C19 C16 114.7(7)
C20 C19 C21 111.9(8)
C16 C19 C21 109.8(7)
C23 C22 C27 118.7(7)
C23 C22 P1 122.5(5)
C27 C22 P1 118.7(5)
C22 C23 C24 119.4(7)
C25 C24 C23 121.5(8)
C24 C25 C26 119.3(8)
C27 C26 C25 120.8(8)
C26 C27 C22 120.4(8)
C29 C28 C33 119.2(6)
C29 C28 P1 119.2(5)
C33 C28 P1 121.5(5)
C28 C29 C30 120.1(6)
C31 C30 C29 119.9(7)
C32 C31 C30 120.3(6)
C31 C32 C33 119.7(7)
C28 C33 C32 120.8(7)
C39 C34 C35 119.2(6)
C39 C34 P1 120.9(5)
C35 C34 P1 119.9(5)
C36 C35 C34 120.1(7)
C37 C36 C35 120.3(8)
C38 C37 C36 119.8(7)
C37 C38 C39 120.8(7)
C38 C39 C34 119.9(7)
Cl3 C1S Cl2 111.1(3)
Cl3 C1S Cl1 109.1(3)
Cl2 C1S Cl1 111.5(3)
Cl6 C2S Cl5 109.3(5)
Cl6 C2S Cl4 109.4(6)
Cl5 C2S Cl4 109.8(7)
Cl6 C2S Cl5' 93.8(9)
Cl5 C2S Cl5' 15.8(10)
Cl4 C2S Cl5' 114.2(12)
Cl6 C2S Cl4' 122.0(9)
Cl5 C2S Cl4' 94.1(11)
Cl4 C2S Cl4' 16.7(13)
Cl5' C2S Cl4' 100.7(15)
Cl6 C2S Cl6' 29.2(8)
Cl5 C2S Cl6' 120.4(9)
Cl4 C2S Cl6' 80.2(9)
Cl5' C2S Cl6' 105.3(11)
Cl4' C2S Cl6' 93.2(11)
Cl4' Cl4 C2S 82.5(11)
Cl4' Cl4 Cl6' 120.0(23)
C2S Cl4 Cl6' 50.1(5)
Cl6' Cl6 C2S 77.0(6)
Cl4 Cl4' C2S 80.7(10)
Cl6 Cl6' C2S 73.7(6)
Cl6 Cl6' Cl4 123.4(6)
C2S Cl6' Cl4 49.7(4)
Cl8' C3S Cl7 147.6(7)
Cl8' C3S Cl7' 114.7(11)
Cl7 C3S Cl7' 75.1(11)
Cl8' C3S Cl9' 108.2(11)
Cl7 C3S Cl9' 46.8(8)
Cl7' C3S Cl9' 119.1(13)
Cl8' C3S Cl8 88.5(7)
Cl7 C3S Cl8 107.4(4)
Cl7' C3S Cl8 32.5(11)
Cl9' C3S Cl8 150.6(8)
Cl8' C3S Cl9 40.7(5)
Cl7 C3S Cl9 107.0(3)
Cl7' C3S Cl9 113.2(6)
Cl9' C3S Cl9 75.5(8)
Cl8 C3S Cl9 106.1(4)
Cl9' Cl7 C3S 67.2(4)
Cl9' Cl7 Cl7' 116.9(8)
C3S Cl7 Cl7' 52.5(6)
Cl7' Cl8 C3S 73.0(7)
Cl7' Cl8 Cl8' 110.8(9)
C3S Cl8 Cl8' 45.5(4)
Cl8' Cl9 C3S 68.7(4)
Cl8' Cl9 Cl9' 111.2(6)
C3S Cl9 Cl9' 52.2(4)
Cl8 Cl7' C3S 74.5(6)
Cl8 Cl7' Cl7 126.6(5)
C3S Cl7' Cl7 52.4(6)
Cl9 Cl8' C3S 70.7(4)
Cl9 Cl8' Cl8 94.7(7)
C3S Cl8' Cl8 46.1(4)
Cl7 Cl9' C3S 66.0(5)
Cl7 Cl9' Cl9 103.1(6)
C3S Cl9' Cl9 52.4(4)

loop_
_geom_bond_atom_site_label_1
_geom_bond_atom_site_label_2
_geom_bond_distance
Ru1 O1 2.073(4)
Ru1 N1 2.084(5)
Ru1 C15 2.164(6)
Ru1 C14 2.207(7)
Ru1 C17 2.226(7)
Ru1 C18 2.231(7)
Ru1 C16 2.241(7)
Ru1 C13 2.274(7)
Ru1 P1 2.356(2)
P1 C28 1.829(6)
P1 C34 1.837(7)
P1 C22 1.838(7)
N1 C4 1.345(8)
N1 C2 1.406(8)
O2 C1 1.226(8)
O1 C1 1.292(8)
O3 C4 1.248(8)
C1 C2 1.512(9)
C2 C3 1.346(9)
C3 C6 1.458(9)
C5 C4 1.510(9)
C6 C11 1.388(9)
C6 C7 1.404(9)
C7 C8 1.377(10)
C8 C9 1.390(11)
C9 C10 1.387(11)
C10 C11 1.379(10)
C12 C13 1.483(9)
C13 C18 1.401(9)
C13 C14 1.428(9)
C14 C15 1.413(9)
C15 C16 1.426(10)
C16 C17 1.392(9)
C16 C19 1.511(9)
C17 C18 1.422(9)
C19 C20 1.508(11)
C19 C21 1.516(11)
C22 C23 1.387(9)
C22 C27 1.411(9)
C23 C24 1.388(10)
C24 C25 1.370(11)
C25 C26 1.375(11)
C26 C27 1.366(10)
C28 C29 1.386(9)
C28 C33 1.392(9)
C29 C30 1.400(9)
C30 C31 1.390(10)
C31 C32 1.375(10)
C32 C33 1.393(9)
C34 C39 1.388(9)
C34 C35 1.390(9)
C35 C36 1.382(10)
C36 C37 1.378(11)
C37 C38 1.368(11)
C38 C39 1.384(9)
C1S Cl3 1.751(4)
C1S Cl2 1.755(4)
C1S Cl1 1.755(4)
C2S Cl6 1.742(5)
C2S Cl5 1.757(5)
C2S Cl4 1.757(5)
C2S Cl5' 1.762(5)
C2S Cl4' 1.765(5)
C2S Cl6' 1.768(5)
Cl4 Cl4' 0.51(4)
Cl4 Cl6' 2.27(2)
Cl6 Cl6' 0.89(2)
C3S Cl8' 1.748(5)
C3S Cl7 1.750(4)
C3S Cl7' 1.753(5)
C3S Cl9' 1.767(5)
C3S Cl8 1.767(4)
C3S Cl9 1.771(4)
Cl7 Cl9' 1.40(2)
Cl7 Cl7' 2.13(3)
Cl8 Cl7' 0.98(3)
Cl8 Cl8' 2.45(2)
Cl9 Cl8' 1.22(2)
Cl9 Cl9' 2.17(2)

loop_
_geom_torsion_atom_site_label_1
_geom_torsion_atom_site_label_2
_geom_torsion_atom_site_label_3
_geom_torsion_atom_site_label_4
_geom_torsion
O3 C4 N1 C2 177.3(6)
